data_7008611
loop_
_publ_author_name
'Baker, Robert J.'
'Jones, Cameron'
'Kloth, Marc'

_publ_section_title
;
 Oxidation reactions of an anionic gallium(I) N-heterocyclic carbene
 analogue with group 16 compounds.
;
_journal_issue 12
_journal_name_full 'Dalton transactions (Cambridge, England : 2003)'
_journal_page_first 2106
_journal_page_last 2110
_journal_paper_doi 10.1039/b505085e
_journal_year 2005
_chemical_formula_sum 'C60 H88 Ga2 K2 N4 O2 Te2'
_chemical_formula_weight 1370.18
_chemical_name_systematic
;
?
;
_space_group_IT_number 14
_symmetry_cell_setting monoclinic
_symmetry_space_group_name_Hall '-P 2yn'
_symmetry_space_group_name_H-M 'P 1 21/n 1'
_atom_sites_solution_hydrogens geom
_atom_sites_solution_primary direct
_atom_sites_solution_secondary difmap
_audit_creation_method SHELXL-97
_cell_angle_alpha 90.00
_cell_angle_beta 103.22(3)
_cell_angle_gamma 90.00
_cell_formula_units_Z 2
_cell_length_a 12.084(2)
_cell_length_b 21.762(4)
_cell_length_c 12.374(3)
_cell_measurement_temperature 150(2)
_cell_volume 3167.8(12)
_computing_structure_refinement 'SHELXL-97 (Sheldrick, 1997)'
_computing_structure_solution 'SHELXS-97 (Sheldrick, 1990)'
_diffrn_ambient_temperature 150(2)
_diffrn_measured_fraction_theta_full 0.980
_diffrn_measured_fraction_theta_max 0.980
_diffrn_measurement_device_type 'Nonius Kappa CCD'
_diffrn_radiation_monochromator graphite
_diffrn_radiation_source 'fine-focus sealed tube'
_diffrn_radiation_type MoK\a
_diffrn_radiation_wavelength 0.71073
_diffrn_reflns_av_R_equivalents 0.0720
_diffrn_reflns_av_sigmaI/netI 0.0601
_diffrn_reflns_limit_h_max 14
_diffrn_reflns_limit_h_min -14
_diffrn_reflns_limit_k_max 26
_diffrn_reflns_limit_k_min -26
_diffrn_reflns_limit_l_max 14
_diffrn_reflns_limit_l_min -14
_diffrn_reflns_number 19176
_diffrn_reflns_theta_full 25.34
_diffrn_reflns_theta_max 25.34
_diffrn_reflns_theta_min 3.46
_exptl_absorpt_coefficient_mu 1.926
_exptl_absorpt_correction_T_max 0.714
_exptl_absorpt_correction_T_min 0.504
_exptl_absorpt_correction_type multi-scan
_exptl_absorpt_process_details 'Sortav (Blessing, 1995)'
_exptl_crystal_colour red
_exptl_crystal_density_diffrn 1.436
_exptl_crystal_density_method 'not measured'
_exptl_crystal_description block
_exptl_crystal_F_000 1392
_exptl_crystal_size_max 0.25
_exptl_crystal_size_mid 0.20
_exptl_crystal_size_min 0.10
_refine_diff_density_max 0.772
_refine_diff_density_min -0.591
_refine_diff_density_rms 0.083
_refine_ls_extinction_coef 0.0027(5)
_refine_ls_extinction_expression Fc^*^=kFc[1+0.001xFc^2^\l^3^/sin(2\q)]^-1/4^
_refine_ls_extinction_method SHELXL
_refine_ls_goodness_of_fit_ref 1.140
_refine_ls_hydrogen_treatment mixed
_refine_ls_matrix_type full
_refine_ls_number_parameters 334
_refine_ls_number_reflns 5675
_refine_ls_number_restraints 0
_refine_ls_restrained_S_all 1.140
_refine_ls_R_factor_all 0.0680
_refine_ls_R_factor_gt 0.0493
_refine_ls_shift/su_max 0.001
_refine_ls_shift/su_mean 0.000
_refine_ls_structure_factor_coef Fsqd
_refine_ls_weighting_details 'calc w=1/[\s^2^(Fo^2^)+(0.0229P)^2^+4.8876P] where P=(Fo^2^+2Fc^2^)/3'
_refine_ls_weighting_scheme calc
_refine_ls_wR_factor_gt 0.0985
_refine_ls_wR_factor_ref 0.1052
_reflns_number_gt 4518
_reflns_number_total 5675
_reflns_threshold_expression >2sigma(I)
_cod_data_source_file b505085e.txt
_cod_data_source_block compound_3
_cod_original_cell_volume 3167.8(11)
_cod_original_sg_symbol_H-M P2(1)/n
_cod_database_code 7008611

loop_
_symmetry_equiv_pos_as_xyz
'x, y, z'
'-x+1/2, y+1/2, -z+1/2'
'-x, -y, -z'
'x-1/2, -y-1/2, z-1/2'

loop_
_atom_site_label
_atom_site_type_symbol
_atom_site_fract_x
_atom_site_fract_y
_atom_site_fract_z
_atom_site_U_iso_or_equiv
_atom_site_adp_type
_atom_site_occupancy
_atom_site_symmetry_multiplicity
_atom_site_calc_flag
_atom_site_refinement_flags
_atom_site_disorder_assembly
_atom_site_disorder_group
Te1 Te 0.83984(3) 0.026097(14) 0.48652(3) 0.03897(15) Uani 1 1 d . . .
Ga1 Ga 0.99255(4) 0.02218(2) 0.36647(4) 0.03367(16) Uani 1 1 d . . .
K1 K 0.72804(11) -0.11801(6) 0.38920(10) 0.0537(3) Uani 1 1 d . . .
O1 O 0.5065(4) -0.1453(2) 0.3583(4) 0.0766(13) Uani 1 1 d . . .
N1 N 1.0455(3) 0.09245(17) 0.2973(3) 0.0370(9) Uani 1 1 d . . .
N2 N 0.9419(3) -0.01219(16) 0.2207(3) 0.0348(9) Uani 1 1 d . . .
C1 C 1.0292(4) 0.0805(2) 0.1843(4) 0.0385(11) Uani 1 1 d . . .
H1 H 1.0570 0.1079 0.1369 0.046 Uiso 1 1 calc R . .
C2 C 0.9734(4) 0.0294(2) 0.1442(4) 0.0396(11) Uani 1 1 d . . .
H2 H 0.9552 0.0211 0.0668 0.048 Uiso 1 1 calc R . .
C3 C 1.1130(4) 0.1415(2) 0.3480(4) 0.0372(11) Uani 1 1 d . . .
C4 C 1.2290(4) 0.1472(2) 0.3451(4) 0.0416(12) Uani 1 1 d . . .
C5 C 1.2909(5) 0.1971(2) 0.3988(5) 0.0492(13) Uani 1 1 d . . .
H5 H 1.3682 0.2017 0.3953 0.059 Uiso 1 1 calc R . .
C6 C 1.2425(5) 0.2401(2) 0.4571(4) 0.0493(13) Uani 1 1 d . . .
H6 H 1.2869 0.2727 0.4955 0.059 Uiso 1 1 calc R . .
C7 C 1.1283(5) 0.2346(2) 0.4585(4) 0.0469(12) Uani 1 1 d . . .
H7 H 1.0947 0.2640 0.4980 0.056 Uiso 1 1 calc R . .
C8 C 1.0623(4) 0.1871(2) 0.4035(4) 0.0421(12) Uani 1 1 d . . .
C9 C 1.2870(4) 0.1005(2) 0.2856(5) 0.0475(13) Uani 1 1 d . . .
H9 H 1.2329 0.0656 0.2623 0.057 Uiso 1 1 calc R . .
C10 C 1.3941(5) 0.0746(3) 0.3606(6) 0.0637(16) Uani 1 1 d . . .
H10A H 1.4456 0.1084 0.3909 0.096 Uiso 1 1 calc R . .
H10B H 1.4318 0.0470 0.3177 0.096 Uiso 1 1 calc R . .
H10C H 1.3740 0.0517 0.4216 0.096 Uiso 1 1 calc R . .
C11 C 1.3134(5) 0.1287(3) 0.1794(5) 0.0639(16) Uani 1 1 d . . .
H11A H 1.2440 0.1466 0.1336 0.096 Uiso 1 1 calc R . .
H11B H 1.3417 0.0965 0.1372 0.096 Uiso 1 1 calc R . .
H11C H 1.3713 0.1607 0.2002 0.096 Uiso 1 1 calc R . .
C12 C 0.9328(4) 0.1864(2) 0.3889(4) 0.0460(12) Uani 1 1 d . . .
H12 H 0.9090 0.1423 0.3862 0.055 Uiso 1 1 calc R . .
C13 C 0.8782(5) 0.2145(3) 0.2759(5) 0.0552(14) Uani 1 1 d . . .
H13A H 0.7952 0.2135 0.2647 0.083 Uiso 1 1 calc R . .
H13B H 0.9008 0.1909 0.2171 0.083 Uiso 1 1 calc R . .
H13C H 0.9035 0.2572 0.2735 0.083 Uiso 1 1 calc R . .
C14 C 0.8911(5) 0.2162(3) 0.4831(5) 0.0560(14) Uani 1 1 d . . .
H14A H 0.9241 0.1948 0.5527 0.084 Uiso 1 1 calc R . .
H14B H 0.8080 0.2135 0.4679 0.084 Uiso 1 1 calc R . .
H14C H 0.9142 0.2594 0.4894 0.084 Uiso 1 1 calc R . .
C15 C 0.8385(4) -0.0447(2) 0.1832(4) 0.0354(10) Uani 1 1 d . . .
C16 C 0.8432(4) -0.1095(2) 0.1777(4) 0.0392(11) Uani 1 1 d . . .
C17 C 0.7413(4) -0.1422(2) 0.1424(4) 0.0459(12) Uani 1 1 d . . .
H17 H 0.7436 -0.1858 0.1382 0.055 Uiso 1 1 calc R . .
C18 C 0.6376(5) -0.1125(3) 0.1135(5) 0.0536(14) Uani 1 1 d . . .
H18 H 0.5693 -0.1354 0.0911 0.064 Uiso 1 1 calc R . .
C19 C 0.6343(4) -0.0489(2) 0.1178(5) 0.0480(13) Uani 1 1 d . . .
H19 H 0.5631 -0.0285 0.0964 0.058 Uiso 1 1 calc R . .
C20 C 0.7329(4) -0.0141(2) 0.1527(4) 0.0424(12) Uani 1 1 d . . .
C21 C 0.9562(4) -0.1431(2) 0.2039(4) 0.0429(12) Uani 1 1 d . . .
H21 H 1.0053 -0.1234 0.2710 0.052 Uiso 1 1 calc R . .
C22 C 1.0158(5) -0.1358(3) 0.1076(5) 0.0595(15) Uani 1 1 d . . .
H22A H 0.9679 -0.1533 0.0399 0.089 Uiso 1 1 calc R . .
H22B H 1.0889 -0.1574 0.1255 0.089 Uiso 1 1 calc R . .
H22C H 1.0286 -0.0921 0.0958 0.089 Uiso 1 1 calc R . .
C23 C 0.9486(5) -0.2117(2) 0.2285(5) 0.0551(14) Uani 1 1 d . . .
H23A H 0.9057 -0.2174 0.2860 0.083 Uiso 1 1 calc R . .
H23B H 1.0254 -0.2285 0.2545 0.083 Uiso 1 1 calc R . .
H23C H 0.9100 -0.2332 0.1607 0.083 Uiso 1 1 calc R . .
C24 C 0.7238(4) 0.0554(2) 0.1525(5) 0.0461(12) Uani 1 1 d . . .
H24 H 0.7976 0.0721 0.1963 0.055 Uiso 1 1 calc R . .
C25 C 0.7054(5) 0.0803(3) 0.0337(5) 0.0618(16) Uani 1 1 d . . .
H25A H 0.7665 0.0657 0.0000 0.093 Uiso 1 1 calc R . .
H25B H 0.7059 0.1254 0.0355 0.093 Uiso 1 1 calc R . .
H25C H 0.6320 0.0659 -0.0104 0.093 Uiso 1 1 calc R . .
C26 C 0.6292(5) 0.0787(3) 0.2061(5) 0.0594(15) Uani 1 1 d . . .
H26A H 0.5557 0.0632 0.1643 0.089 Uiso 1 1 calc R . .
H26B H 0.6284 0.1237 0.2053 0.089 Uiso 1 1 calc R . .
H26C H 0.6431 0.0641 0.2830 0.089 Uiso 1 1 calc R . .
C27 C 0.4347(7) -0.0938(4) 0.3240(7) 0.092(2) Uani 1 1 d . . .
H27A H 0.4618 -0.0700 0.2669 0.111 Uiso 1 1 calc R . .
H27B H 0.4348 -0.0665 0.3880 0.111 Uiso 1 1 calc R . .
C28 C 0.3193(7) -0.1173(5) 0.2781(8) 0.106(3) Uani 1 1 d . . .
H28A H 0.2607 -0.0888 0.2929 0.127 Uiso 1 1 calc R . .
H28B H 0.3061 -0.1245 0.1972 0.127 Uiso 1 1 calc R . .
C29 C 0.3201(8) -0.1751(6) 0.3388(9) 0.132(4) Uani 1 1 d . . .
H29A H 0.2853 -0.1688 0.4031 0.159 Uiso 1 1 calc R . .
H29B H 0.2752 -0.2065 0.2898 0.159 Uiso 1 1 calc R . .
C30 C 0.4351(7) -0.1954(4) 0.3764(9) 0.103(3) Uani 1 1 d . . .
H30A H 0.4491 -0.2321 0.3341 0.123 Uiso 1 1 calc R . .
H30B H 0.4509 -0.2061 0.4562 0.123 Uiso 1 1 calc R . .

loop_
_atom_site_aniso_label
_atom_site_aniso_U_11
_atom_site_aniso_U_22
_atom_site_aniso_U_33
_atom_site_aniso_U_23
_atom_site_aniso_U_13
_atom_site_aniso_U_12
Te1 0.0399(2) 0.0369(2) 0.0439(2) 0.00712(14) 0.01742(14) 0.00388(15)
Ga1 0.0382(3) 0.0280(3) 0.0374(3) 0.0018(2) 0.0142(2) -0.0019(2)
K1 0.0574(7) 0.0508(7) 0.0557(8) 0.0019(6) 0.0184(6) -0.0109(6)
O1 0.055(2) 0.061(3) 0.117(4) 0.008(3) 0.026(3) -0.001(2)
N1 0.043(2) 0.034(2) 0.038(2) 0.0026(17) 0.0159(18) -0.0050(18)
N2 0.039(2) 0.032(2) 0.036(2) -0.0009(16) 0.0122(17) -0.0016(17)
C1 0.049(3) 0.036(3) 0.033(3) 0.004(2) 0.016(2) -0.004(2)
C2 0.043(3) 0.043(3) 0.037(3) 0.000(2) 0.018(2) -0.001(2)
C3 0.051(3) 0.027(2) 0.036(3) 0.0043(19) 0.017(2) -0.003(2)
C4 0.049(3) 0.036(3) 0.045(3) 0.003(2) 0.021(2) -0.006(2)
C5 0.049(3) 0.040(3) 0.062(4) 0.004(3) 0.019(3) -0.011(2)
C6 0.063(3) 0.035(3) 0.050(3) -0.003(2) 0.012(3) -0.009(3)
C7 0.065(3) 0.033(3) 0.046(3) -0.001(2) 0.019(3) -0.001(3)
C8 0.056(3) 0.029(2) 0.045(3) 0.005(2) 0.020(2) -0.002(2)
C9 0.049(3) 0.046(3) 0.054(3) -0.006(2) 0.024(3) -0.004(2)
C10 0.059(4) 0.060(4) 0.081(4) 0.001(3) 0.032(3) 0.002(3)
C11 0.067(4) 0.082(4) 0.053(4) -0.006(3) 0.034(3) -0.006(3)
C12 0.056(3) 0.030(2) 0.056(3) 0.003(2) 0.021(3) 0.008(2)
C13 0.059(3) 0.051(3) 0.052(3) -0.001(3) 0.006(3) 0.009(3)
C14 0.062(4) 0.055(3) 0.054(4) 0.007(3) 0.019(3) 0.015(3)
C15 0.039(3) 0.036(2) 0.031(3) 0.0020(19) 0.008(2) -0.003(2)
C16 0.046(3) 0.039(3) 0.033(3) 0.001(2) 0.010(2) -0.002(2)
C17 0.054(3) 0.034(3) 0.049(3) 0.002(2) 0.009(3) -0.007(2)
C18 0.039(3) 0.056(3) 0.063(4) 0.005(3) 0.005(3) -0.011(3)
C19 0.039(3) 0.047(3) 0.056(3) 0.005(2) 0.006(2) -0.001(2)
C20 0.047(3) 0.037(3) 0.045(3) 0.006(2) 0.015(2) 0.001(2)
C21 0.051(3) 0.039(3) 0.038(3) -0.001(2) 0.009(2) 0.004(2)
C22 0.069(4) 0.061(4) 0.055(4) 0.007(3) 0.027(3) 0.017(3)
C23 0.059(3) 0.037(3) 0.064(4) -0.001(3) 0.004(3) 0.005(3)
C24 0.039(3) 0.038(3) 0.063(4) 0.003(2) 0.017(2) 0.002(2)
C25 0.058(3) 0.049(3) 0.077(4) 0.018(3) 0.014(3) 0.003(3)
C26 0.053(3) 0.054(3) 0.074(4) 0.000(3) 0.020(3) 0.012(3)
C27 0.087(5) 0.083(5) 0.109(6) 0.010(5) 0.025(5) 0.007(5)
C28 0.070(5) 0.153(9) 0.097(6) 0.000(6) 0.023(5) 0.017(6)
C29 0.096(7) 0.199(12) 0.104(7) 0.009(8) 0.027(6) -0.063(8)
C30 0.077(5) 0.070(5) 0.169(9) 0.006(5) 0.046(6) -0.016(4)

loop_
_atom_type_symbol
_atom_type_description
_atom_type_scat_dispersion_real
_atom_type_scat_dispersion_imag
_atom_type_scat_source
C C 0.0033 0.0016 'International Tables Vol C Tables 4.2.6.8 and 6.1.1.4'
H H 0.0000 0.0000 'International Tables Vol C Tables 4.2.6.8 and 6.1.1.4'
N N 0.0061 0.0033 'International Tables Vol C Tables 4.2.6.8 and 6.1.1.4'
K K 0.2009 0.2494 'International Tables Vol C Tables 4.2.6.8 and 6.1.1.4'
Ga Ga 0.2307 1.6083 'International Tables Vol C Tables 4.2.6.8 and 6.1.1.4'
Te Te -0.5308 1.6751 'International Tables Vol C Tables 4.2.6.8 and 6.1.1.4'
O O 0.0106 0.0060 'International Tables Vol C Tables 4.2.6.8 and 6.1.1.4'

loop_
_geom_angle_atom_site_label_1
_geom_angle_atom_site_label_2
_geom_angle_atom_site_label_3
_geom_angle
_geom_angle_site_symmetry_1
_geom_angle_site_symmetry_3
_geom_angle_publ_flag
Ga1 Te1 Ga1 81.23(2) 3_756 . ?
Ga1 Te1 K1 93.19(3) 3_756 . ?
Ga1 Te1 K1 92.41(3) . . ?
N2 Ga1 N1 87.66(16) . . ?
N2 Ga1 Te1 121.84(11) . 3_756 ?
N1 Ga1 Te1 110.11(12) . 3_756 ?
N2 Ga1 Te1 115.50(11) . . ?
N1 Ga1 Te1 124.95(11) . . ?
Te1 Ga1 Te1 98.77(2) 3_756 . ?
O1 K1 C17 95.48(15) . . ?
O1 K1 C5 74.99(15) . 3_756 ?
C17 K1 C5 137.66(14) . 3_756 ?
O1 K1 C16 119.76(15) . . ?
C17 K1 C16 25.33(12) . . ?
C5 K1 C16 145.16(14) 3_756 . ?
O1 K1 C6 82.80(15) . 3_756 ?
C17 K1 C6 114.24(14) . 3_756 ?
C5 K1 C6 24.97(13) 3_756 3_756 ?
C16 K1 C6 120.77(13) . 3_756 ?
O1 K1 C4 91.40(15) . 3_756 ?
C17 K1 C4 156.00(14) . 3_756 ?
C5 K1 C4 24.94(13) 3_756 3_756 ?
C16 K1 C4 145.55(13) . 3_756 ?
C6 K1 C4 43.93(13) 3_756 3_756 ?
O1 K1 C18 77.25(15) . . ?
C17 K1 C18 24.41(13) . . ?
C5 K1 C18 142.37(14) 3_756 . ?
C16 K1 C18 43.33(13) . . ?
C6 K1 C18 126.59(14) 3_756 . ?
C4 K1 C18 166.86(13) 3_756 . ?
O1 K1 C7 106.34(14) . 3_756 ?
C17 K1 C7 106.35(14) . 3_756 ?
C5 K1 C7 42.56(13) 3_756 3_756 ?
C16 K1 C7 103.40(13) . 3_756 ?
C6 K1 C7 24.06(13) 3_756 3_756 ?
C4 K1 C7 49.69(13) 3_756 3_756 ?
C18 K1 C7 126.96(14) . 3_756 ?
O1 K1 C3 115.36(14) . 3_756 ?
C17 K1 C3 139.31(13) . 3_756 ?
C5 K1 C3 42.82(12) 3_756 3_756 ?
C16 K1 C3 121.74(12) . 3_756 ?
C6 K1 C3 49.89(12) 3_756 3_756 ?
C4 K1 C3 24.31(11) 3_756 3_756 ?
C18 K1 C3 163.68(13) . 3_756 ?
C7 K1 C3 41.76(12) 3_756 3_756 ?
O1 K1 C8 122.70(13) . 3_756 ?
C17 K1 C8 116.78(13) . 3_756 ?
C5 K1 C8 48.89(13) 3_756 3_756 ?
C16 K1 C8 104.10(12) . 3_756 ?
C6 K1 C8 41.79(13) 3_756 3_756 ?
C4 K1 C8 42.21(12) 3_756 3_756 ?
C18 K1 C8 140.92(13) . 3_756 ?
C7 K1 C8 23.08(12) 3_756 3_756 ?
C3 K1 C8 23.68(11) 3_756 3_756 ?
O1 K1 Te1 122.59(11) . . ?
C17 K1 Te1 112.43(10) . . ?
C5 K1 Te1 107.08(10) 3_756 . ?
C16 K1 Te1 91.35(9) . . ?
C6 K1 Te1 123.25(10) 3_756 . ?
C4 K1 Te1 82.45(9) 3_756 . ?
C18 K1 Te1 109.15(10) . . ?
C7 K1 Te1 111.65(10) 3_756 . ?
C3 K1 Te1 73.70(8) 3_756 . ?
C8 K1 Te1 88.59(9) 3_756 . ?
O1 K1 C15 121.89(14) . . ?
C17 K1 C15 42.17(12) . . ?
C5 K1 C15 162.01(13) 3_756 . ?
C16 K1 C15 23.69(11) . . ?
C6 K1 C15 142.02(13) 3_756 . ?
C4 K1 C15 144.77(12) 3_756 . ?
C18 K1 C15 48.16(12) . . ?
C7 K1 C15 120.71(12) 3_756 . ?
C3 K1 C15 122.26(11) 3_756 . ?
C8 K1 C15 113.22(11) 3_756 . ?
Te1 K1 C15 70.37(8) . . ?
C27 O1 C30 107.3(5) . . ?
C27 O1 K1 112.9(4) . . ?
C30 O1 K1 139.4(4) . . ?
C1 N1 C3 121.8(4) . . ?
C1 N1 Ga1 108.2(3) . . ?
C3 N1 Ga1 128.5(3) . . ?
C15 N2 C2 116.7(4) . . ?
C15 N2 Ga1 124.8(3) . . ?
C2 N2 Ga1 107.5(3) . . ?
C2 C1 N1 118.2(4) . . ?
C1 C2 N2 118.2(4) . . ?
N1 C3 C4 122.2(4) . . ?
N1 C3 C8 118.5(4) . . ?
C4 C3 C8 119.3(4) . . ?
N1 C3 K1 117.0(3) . 3_756 ?
C4 C3 K1 72.1(3) . 3_756 ?
C8 C3 K1 81.7(3) . 3_756 ?
C5 C4 C3 118.8(5) . . ?
C5 C4 C9 119.6(4) . . ?
C3 C4 C9 121.6(4) . . ?
C5 C4 K1 74.2(3) . 3_756 ?
C3 C4 K1 83.6(3) . 3_756 ?
C9 C4 K1 111.9(3) . 3_756 ?
C6 C5 C4 121.8(5) . . ?
C6 C5 K1 79.5(3) . 3_756 ?
C4 C5 K1 80.8(3) . 3_756 ?
C7 C6 C5 119.1(5) . . ?
C7 C6 K1 84.2(3) . 3_756 ?
C5 C6 K1 75.5(3) . 3_756 ?
C8 C7 C6 121.3(5) . . ?
C8 C7 K1 83.1(3) . 3_756 ?
C6 C7 K1 71.8(3) . 3_756 ?
C7 C8 C3 119.6(5) . . ?
C7 C8 C12 121.5(4) . . ?
C3 C8 C12 118.5(4) . . ?
C7 C8 K1 73.9(3) . 3_756 ?
C3 C8 K1 74.6(3) . 3_756 ?
C12 C8 K1 129.0(3) . 3_756 ?
C4 C9 C10 112.1(5) . . ?
C4 C9 C11 110.8(4) . . ?
C10 C9 C11 110.7(4) . . ?
C14 C12 C13 112.4(4) . . ?
C14 C12 C8 114.5(5) . . ?
C13 C12 C8 108.6(4) . . ?
C20 C15 C16 120.1(4) . . ?
C20 C15 N2 121.7(4) . . ?
C16 C15 N2 118.1(4) . . ?
C20 C15 K1 86.5(3) . . ?
C16 C15 K1 67.0(3) . . ?
N2 C15 K1 116.1(3) . . ?
C17 C16 C15 118.6(5) . . ?
C17 C16 C21 120.4(4) . . ?
C15 C16 C21 120.9(4) . . ?
C17 C16 K1 73.4(3) . . ?
C15 C16 K1 89.3(3) . . ?
C21 C16 K1 109.4(3) . . ?
C18 C17 C16 121.5(5) . . ?
C18 C17 K1 85.8(3) . . ?
C16 C17 K1 81.3(3) . . ?
C17 C18 C19 119.4(5) . . ?
C17 C18 K1 69.7(3) . . ?
C19 C18 K1 90.2(4) . . ?
C18 C19 C20 121.6(5) . . ?
C19 C20 C15 118.8(4) . . ?
C19 C20 C24 119.0(5) . . ?
C15 C20 C24 122.2(4) . . ?
C16 C21 C23 114.9(4) . . ?
C16 C21 C22 110.1(4) . . ?
C23 C21 C22 108.3(4) . . ?
C20 C24 C26 113.0(4) . . ?
C20 C24 C25 110.5(5) . . ?
C26 C24 C25 109.7(5) . . ?
O1 C27 C28 107.4(7) . . ?
C29 C28 C27 102.0(7) . . ?
C30 C29 C28 108.8(7) . . ?
C29 C30 O1 106.8(7) . . ?

loop_
_geom_bond_atom_site_label_1
_geom_bond_atom_site_label_2
_geom_bond_distance
_geom_bond_site_symmetry_2
_geom_bond_publ_flag
Te1 Ga1 2.6135(10) 3_756 ?
Te1 Ga1 2.6217(9) . ?
Te1 K1 3.5166(14) . ?
Ga1 N2 1.919(4) . ?
Ga1 N1 1.932(4) . ?
Ga1 Te1 2.6135(10) 3_756 ?
K1 O1 2.683(4) . ?
K1 C17 3.139(5) . ?
K1 C5 3.189(5) 3_756 ?
K1 C16 3.238(5) . ?
K1 C6 3.239(5) 3_756 ?
K1 C4 3.272(5) 3_756 ?
K1 C18 3.337(6) . ?
K1 C7 3.392(5) 3_756 ?
K1 C3 3.416(5) 3_756 ?
K1 C8 3.505(5) 3_756 ?
K1 C15 3.519(5) . ?
O1 C27 1.421(9) . ?
O1 C30 1.439(8) . ?
N1 C1 1.392(6) . ?
N1 C3 1.402(6) . ?
N2 C15 1.418(6) . ?
N2 C2 1.424(6) . ?
C1 C2 1.335(7) . ?
C3 C4 1.415(7) . ?
C3 C8 1.423(7) . ?
C3 K1 3.416(5) 3_756 ?
C4 C5 1.397(7) . ?
C4 C9 1.517(7) . ?
C4 K1 3.272(5) 3_756 ?
C5 C6 1.390(7) . ?
C5 K1 3.189(5) 3_756 ?
C6 C7 1.390(7) . ?
C6 K1 3.239(5) 3_756 ?
C7 C8 1.384(7) . ?
C7 K1 3.392(5) 3_756 ?
C8 C12 1.534(7) . ?
C8 K1 3.505(5) 3_756 ?
C9 C10 1.518(8) . ?
C9 C11 1.548(8) . ?
C12 C14 1.516(7) . ?
C12 C13 1.531(8) . ?
C15 C20 1.412(7) . ?
C15 C16 1.414(7) . ?
C16 C17 1.402(7) . ?
C16 C21 1.517(7) . ?
C17 C18 1.383(7) . ?
C18 C19 1.385(8) . ?
C19 C20 1.396(7) . ?
C20 C24 1.515(7) . ?
C21 C23 1.530(7) . ?
C21 C22 1.536(7) . ?
C24 C26 1.534(7) . ?
C24 C25 1.535(8) . ?
C27 C28 1.472(11) . ?
C28 C29 1.463(14) . ?
C29 C30 1.431(13) . ?
